data_4076627
loop_
_publ_author_name
'Soleilhavoup, Mich\`ele'
'Saccavini, Catherine'
'Lepetit, Christine'
'Lavigne, Guy'
'Maurette, Luc'
'Donnadieu, Bruno'
'Chauvin, Remi'

_publ_section_title
;
 Parallel Approaches to Mono- and Bis-Propargylic Activation via
 Co2(CO)8and [Ru3(\m-Cl)(CO)10]-
;
_journal_issue 5
_journal_name_full Organometallics
_journal_page_first 871
_journal_paper_doi 10.1021/om010568w
_journal_volume 21
_journal_year 2002
_chemical_formula_sum 'C21 H10 Co O13'
_chemical_formula_weight 529.22
_chemical_name_systematic
;
 ?
;
_space_group_IT_number 2
_symmetry_cell_setting triclinic
_symmetry_space_group_name_Hall '-P 1'
_symmetry_space_group_name_H-M 'P -1'
_atom_sites_solution_hydrogens geom
_atom_sites_solution_primary direct
_atom_sites_solution_secondary difmap
_audit_creation_method SHELXL-97
_cell_angle_alpha 94.56(3)
_cell_angle_beta 94.54(3)
_cell_angle_gamma 92.04(3)
_cell_formula_units_Z 2
_cell_length_a 7.515(2)
_cell_length_b 10.637(2)
_cell_length_c 16.180(3)
_cell_measurement_reflns_used 5000
_cell_measurement_temperature 180(2)
_cell_measurement_theta_max 26.0
_cell_measurement_theta_min 2.1
_cell_volume 1284.1(5)
_computing_cell_refinement 'Stoe IPDS software (Stoe, 1996)'
_computing_data_collection 'Stoe IPDS software (Stoe, 1996)'
_computing_data_reduction 'XRED (Stoe, 1.08, 1996)'
_computing_molecular_graphics 'ORTEP3 for Windows (Farrugia, 1997)'
_computing_publication_material 'SHELXL-97 (Sheldrick, 1997)'
_computing_structure_refinement 'SHELXL-97 (Sheldrick, 1997)'
_computing_structure_solution 'SIR92 (Giacovazzo et al, 1992)'
_diffrn_ambient_temperature 180(2)
_diffrn_measured_fraction_theta_full 0.948
_diffrn_measured_fraction_theta_max 0.948
_diffrn_measurement_device 'Stoe IPDS'
_diffrn_measurement_method \f
_diffrn_radiation_monochromator graphite
_diffrn_radiation_source 'fine-focus sealed tube'
_diffrn_radiation_type MoK\a
_diffrn_radiation_wavelength 0.71073
_diffrn_reflns_av_R_equivalents 0.1061
_diffrn_reflns_av_sigmaI/netI 0.1463
_diffrn_reflns_limit_h_max 8
_diffrn_reflns_limit_h_min -8
_diffrn_reflns_limit_k_max 11
_diffrn_reflns_limit_k_min -11
_diffrn_reflns_limit_l_max 17
_diffrn_reflns_limit_l_min -17
_diffrn_reflns_number 9506
_diffrn_reflns_theta_full 23.25
_diffrn_reflns_theta_max 23.25
_diffrn_reflns_theta_min 1.92
_diffrn_standards_decay_% <0.1
_diffrn_standards_interval_time 'every frame'
_diffrn_standards_number 200
_exptl_absorpt_coefficient_mu 0.729
_exptl_absorpt_correction_T_max 0.83
_exptl_absorpt_correction_T_min 0.46
_exptl_absorpt_correction_type semi-empirical
_exptl_crystal_colour red
_exptl_crystal_density_diffrn 1.369
_exptl_crystal_density_method 'not measured'
_exptl_crystal_description 'thin plate'
_exptl_crystal_F_000 534
_exptl_crystal_size_max 0.13
_exptl_crystal_size_mid 0.13
_exptl_crystal_size_min 0.05
_refine_diff_density_max 0.462
_refine_diff_density_min -0.351
_refine_diff_density_rms 0.103
_refine_ls_extinction_method none
_refine_ls_goodness_of_fit_ref 0.879
_refine_ls_hydrogen_treatment mixed
_refine_ls_matrix_type full
_refine_ls_number_parameters 336
_refine_ls_number_reflns 3500
_refine_ls_number_restraints 0
_refine_ls_restrained_S_all 0.879
_refine_ls_R_factor_all 0.1321
_refine_ls_R_factor_gt 0.0497
_refine_ls_shift/su_max 0.000
_refine_ls_shift/su_mean 0.000
_refine_ls_structure_factor_coef Fsqd
_refine_ls_weighting_details 'calc w=1/[\s^2^(Fo^2^)+(0.0346P)^2^+0.0000P] where P=(Fo^2^+2Fc^2^)/3'
_refine_ls_weighting_scheme calc
_refine_ls_wR_factor_gt 0.0869
_refine_ls_wR_factor_ref 0.1103
_reflns_number_gt 1686
_reflns_number_total 3500
_reflns_threshold_expression >2sigma(I)
_cod_data_source_file om010568w.cif
_cod_data_source_block (3)
_cod_depositor_comments
;
The following automatic conversions were performed:

'_symmetry_cell_setting' value 'Triclinic' changed to 'triclinic'
according to /home/saulius/struct/CIF-dictionaries/cif_core.dic
dictionary named 'cif_core.dic' version 2.4.1 from 2010-06-29.

Automatic conversion script
Id: cif_fix_values 1715 2011-07-08 13:25:40Z adriana 
;
_cod_database_code 4076627
_computing-absorption_correction DIFABS

loop_
_symmetry_equiv_pos_as_xyz
'x, y, z'
'-x, -y, -z'

loop_
_atom_site_label
_atom_site_type_symbol
_atom_site_fract_x
_atom_site_fract_y
_atom_site_fract_z
_atom_site_U_iso_or_equiv
_atom_site_adp_type
_atom_site_occupancy
_atom_site_symmetry_multiplicity
_atom_site_calc_flag
_atom_site_refinement_flags
Co1 Co 0.33363(16) 0.18916(14) 0.62544(9) 0.0427(4) Uani 1 1 d .
Co2 Co 0.03701(16) 0.25901(13) 0.57658(9) 0.0414(4) Uani 1 1 d .
Co3 Co 0.75042(17) 0.65696(14) 0.86788(9) 0.0482(4) Uani 1 1 d .
Co4 Co 0.46262(17) 0.74714(14) 0.89675(9) 0.0482(4) Uani 1 1 d .
O1 O 0.4097(7) 0.5271(6) 0.7101(4) 0.0404(16) Uani 1 1 d .
O11 O 0.2315(10) -0.0719(8) 0.6553(6) 0.075(2) Uani 1 1 d .
O12 O 0.6521(9) 0.2378(8) 0.7401(5) 0.071(2) Uani 1 1 d .
O13 O 0.5093(10) 0.1862(9) 0.4682(5) 0.080(3) Uani 1 1 d .
O22 O -0.1778(10) 0.0290(8) 0.5924(5) 0.070(2) Uani 1 1 d .
O21 O 0.1051(10) 0.2626(8) 0.4006(5) 0.068(2) Uani 1 1 d .
O23 O -0.2376(9) 0.4450(8) 0.5887(5) 0.071(2) Uani 1 1 d .
O31 O 0.9731(11) 0.7635(10) 1.0154(6) 0.095(3) Uani 1 1 d .
O32 O 0.6478(14) 0.3951(10) 0.8946(6) 0.096(3) Uani 1 1 d .
O33 O 1.0182(10) 0.6130(9) 0.7492(5) 0.084(3) Uani 1 1 d .
O41 O 0.5647(10) 0.8615(9) 1.0657(6) 0.082(3) Uani 1 1 d .
O42 O 0.2497(11) 0.5132(9) 0.9159(5) 0.072(2) Uani 1 1 d .
O43 O 0.1792(10) 0.9146(8) 0.8469(6) 0.084(3) Uani 1 1 d .
C1 C 0.1603(11) 0.2842(9) 0.6872(6) 0.036(2) Uani 1 1 d .
C2 C 0.2344(11) 0.3543(10) 0.6375(6) 0.039(2) Uani 1 1 d .
C3 C 0.3095(11) 0.4892(9) 0.6325(6) 0.039(2) Uani 1 1 d .
H3A H 0.3877 0.4918 0.5861 0.047 Uiso 1 1 calc R
H3B H 0.2109 0.5468 0.6226 0.047 Uiso 1 1 calc R
C4 C 0.4786(12) 0.6527(9) 0.7062(6) 0.041(2) Uani 1 1 d .
H4A H 0.3814 0.7063 0.6866 0.049 Uiso 1 1 calc R
H4B H 0.5714 0.6531 0.6661 0.049 Uiso 1 1 calc R
C5 C 0.5581(11) 0.7059(10) 0.7911(6) 0.042(3) Uani 1 1 d .
C6 C 0.6446(12) 0.8053(10) 0.8278(6) 0.043(3) Uani 1 1 d .
C7 C 0.7155(14) 0.9364(10) 0.8105(7) 0.060(3) Uani 1 1 d .
H7A H 0.7769 0.9784 0.8616 0.090 Uiso 1 1 calc R
H7B H 0.6155 0.9867 0.7918 0.090 Uiso 1 1 calc R
H7C H 0.7994 0.9283 0.7672 0.090 Uiso 1 1 calc R
C8 C 0.1078(14) 0.2751(10) 0.7746(6) 0.056(3) Uani 1 1 d .
H8A H 0.0658 0.1885 0.7811 0.084 Uiso 1 1 calc R
H8B H 0.0120 0.3330 0.7852 0.084 Uiso 1 1 calc R
H8C H 0.2115 0.2981 0.8142 0.084 Uiso 1 1 calc R
C11 C 0.2744(13) 0.0286(12) 0.6428(7) 0.049(3) Uani 1 1 d .
C12 C 0.5260(13) 0.2152(10) 0.6939(7) 0.049(3) Uani 1 1 d .
C13 C 0.4430(13) 0.1843(11) 0.5296(7) 0.051(3) Uani 1 1 d .
C21 C 0.0750(12) 0.2632(10) 0.4686(7) 0.045(3) Uani 1 1 d .
C22 C -0.0937(12) 0.1175(11) 0.5844(7) 0.045(3) Uani 1 1 d .
C23 C -0.1285(13) 0.3729(11) 0.5816(7) 0.051(3) Uani 1 1 d .
C31 C 0.8859(13) 0.7179(12) 0.9579(7) 0.056(3) Uani 1 1 d .
C32 C 0.6921(17) 0.4944(14) 0.8850(7) 0.065(3) Uani 1 1 d .
C33 C 0.9110(13) 0.6322(11) 0.7990(7) 0.056(3) Uani 1 1 d .
C41 C 0.5240(14) 0.8160(11) 0.9996(8) 0.058(3) Uani 1 1 d .
C42 C 0.3310(15) 0.6064(13) 0.9103(7) 0.055(3) Uani 1 1 d .
C43 C 0.2889(14) 0.8477(12) 0.8674(7) 0.057(3) Uani 1 1 d .

loop_
_atom_site_aniso_label
_atom_site_aniso_U_11
_atom_site_aniso_U_22
_atom_site_aniso_U_33
_atom_site_aniso_U_23
_atom_site_aniso_U_13
_atom_site_aniso_U_12
Co1 0.0389(7) 0.0427(9) 0.0466(10) 0.0034(7) 0.0031(6) 0.0061(7)
Co2 0.0382(7) 0.0410(9) 0.0442(9) 0.0022(7) -0.0005(6) 0.0034(7)
Co3 0.0509(8) 0.0508(10) 0.0426(10) 0.0047(8) 0.0009(7) 0.0032(7)
Co4 0.0487(8) 0.0503(10) 0.0445(10) -0.0015(8) 0.0053(7) -0.0043(7)
O1 0.044(3) 0.042(4) 0.036(4) 0.010(3) -0.001(3) -0.001(3)
O11 0.081(5) 0.047(6) 0.098(7) 0.014(5) 0.008(5) 0.007(5)
O12 0.051(4) 0.084(6) 0.075(6) -0.003(5) -0.005(4) 0.012(4)
O13 0.074(5) 0.114(8) 0.057(6) 0.010(5) 0.017(4) 0.017(5)
O22 0.062(5) 0.057(6) 0.092(7) 0.009(5) 0.006(4) -0.001(5)
O21 0.078(5) 0.072(6) 0.054(6) 0.014(5) -0.002(4) 0.003(4)
O23 0.057(5) 0.063(6) 0.095(7) 0.008(5) 0.009(4) 0.011(4)
O31 0.067(5) 0.140(10) 0.071(7) -0.020(6) -0.003(5) 0.004(6)
O32 0.162(9) 0.064(7) 0.065(7) 0.017(6) 0.017(6) -0.010(7)
O33 0.075(5) 0.119(8) 0.062(6) 0.006(5) 0.006(5) 0.039(5)
O41 0.086(6) 0.083(7) 0.074(7) -0.013(6) 0.012(5) -0.010(5)
O42 0.101(6) 0.064(6) 0.049(5) 0.005(5) 0.001(4) -0.032(5)
O43 0.060(5) 0.082(7) 0.112(8) 0.023(6) 0.000(5) 0.018(5)
C1 0.039(5) 0.042(6) 0.027(6) 0.011(5) 0.002(4) 0.005(5)
C2 0.030(5) 0.047(7) 0.037(6) 0.000(5) -0.002(4) 0.004(5)
C3 0.039(5) 0.035(6) 0.043(7) 0.006(5) -0.006(5) 0.006(5)
C4 0.046(5) 0.038(7) 0.040(6) 0.010(5) 0.000(5) -0.002(5)
C5 0.035(5) 0.045(7) 0.047(7) 0.012(6) -0.002(5) -0.003(5)
C6 0.040(5) 0.040(7) 0.051(7) 0.004(6) 0.008(5) -0.003(5)
C7 0.072(7) 0.046(7) 0.064(8) 0.016(6) 0.008(6) -0.008(6)
C8 0.069(7) 0.055(8) 0.042(7) -0.003(6) 0.003(5) -0.003(6)
C11 0.051(6) 0.052(8) 0.048(7) 0.012(6) 0.004(5) 0.021(6)
C12 0.033(5) 0.060(8) 0.053(8) -0.001(6) -0.002(5) 0.008(5)
C13 0.047(6) 0.070(8) 0.035(7) -0.001(6) 0.002(5) 0.016(6)
C21 0.047(6) 0.053(7) 0.034(7) 0.012(6) -0.003(5) 0.001(5)
C22 0.031(5) 0.035(7) 0.069(8) 0.003(6) 0.004(5) 0.009(5)
C23 0.040(6) 0.048(7) 0.065(8) -0.001(6) 0.006(5) -0.002(5)
C31 0.049(6) 0.084(10) 0.034(7) 0.002(7) -0.006(5) -0.006(6)
C32 0.096(9) 0.063(9) 0.037(7) 0.006(7) 0.009(6) 0.013(8)
C33 0.042(6) 0.069(8) 0.059(8) 0.021(6) 0.003(6) 0.012(6)
C41 0.062(7) 0.055(8) 0.054(8) -0.013(7) 0.007(6) -0.007(6)
C42 0.070(7) 0.062(9) 0.032(7) -0.004(6) 0.005(6) -0.013(7)
C43 0.048(6) 0.060(8) 0.061(8) 0.004(7) 0.002(6) -0.011(6)

loop_
_atom_type_symbol
_atom_type_description
_atom_type_scat_dispersion_real
_atom_type_scat_dispersion_imag
_atom_type_scat_source
C C 0.0033 0.0016 'International Tables Vol C Tables 4.2.6.8 and 6.1.1.4'
H H 0.0000 0.0000 'International Tables Vol C Tables 4.2.6.8 and 6.1.1.4'
O O 0.0106 0.0060 'International Tables Vol C Tables 4.2.6.8 and 6.1.1.4'
Co Co 0.3494 0.9721 'International Tables Vol C Tables 4.2.6.8 and 6.1.1.4'

loop_
_geom_angle_atom_site_label_1
_geom_angle_atom_site_label_2
_geom_angle_atom_site_label_3
_geom_angle
C12 Co1 C11 100.3(5)
C12 Co1 C13 97.4(5)
C11 Co1 C13 106.9(5)
C12 Co1 C2 99.8(4)
C11 Co1 C2 138.8(4)
C13 Co1 C2 105.7(5)
C12 Co1 C1 100.8(4)
C11 Co1 C1 102.3(4)
C13 Co1 C1 142.0(4)
C2 Co1 C1 38.5(4)
C12 Co1 Co2 148.3(3)
C11 Co1 Co2 99.4(3)
C13 Co1 Co2 100.4(3)
C2 Co1 Co2 50.1(3)
C1 Co1 Co2 50.5(3)
C23 Co2 C22 100.9(4)
C23 Co2 C21 98.3(5)
C22 Co2 C21 106.3(5)
C23 Co2 C2 99.6(4)
C22 Co2 C2 138.5(5)
C21 Co2 C2 105.9(4)
C23 Co2 C1 102.0(4)
C22 Co2 C1 101.4(5)
C21 Co2 C1 141.6(4)
C2 Co2 C1 38.8(4)
C23 Co2 Co1 149.2(4)
C22 Co2 Co1 99.6(3)
C21 Co2 Co1 97.7(3)
C2 Co2 Co1 50.5(3)
C1 Co2 Co1 51.2(3)
C33 Co3 C31 100.3(5)
C33 Co3 C32 99.7(5)
C31 Co3 C32 105.8(6)
C33 Co3 C6 100.6(5)
C31 Co3 C6 103.1(5)
C32 Co3 C6 140.8(5)
C33 Co3 C5 99.0(4)
C31 Co3 C5 140.5(5)
C32 Co3 C5 104.5(5)
C6 Co3 C5 39.2(4)
C33 Co3 Co4 148.0(3)
C31 Co3 Co4 100.7(3)
C32 Co3 Co4 97.6(4)
C6 Co3 Co4 50.9(3)
C5 Co3 Co4 50.4(3)
C43 Co4 C41 99.4(5)
C43 Co4 C42 99.6(5)
C41 Co4 C42 104.9(5)
C43 Co4 C5 101.2(5)
C41 Co4 C5 142.2(5)
C42 Co4 C5 102.4(5)
C43 Co4 C6 99.4(5)
C41 Co4 C6 106.3(5)
C42 Co4 C6 139.9(5)
C5 Co4 C6 39.1(4)
C43 Co4 Co3 148.3(4)
C41 Co4 Co3 98.3(3)
C42 Co4 Co3 100.9(3)
C5 Co4 Co3 50.8(3)
C6 Co4 Co3 50.2(3)
C4 O1 C3 107.9(7)
C2 C1 C8 145.4(10)
C2 C1 Co2 69.8(6)
C8 C1 Co2 135.3(7)
C2 C1 Co1 69.5(6)
C8 C1 Co1 130.2(7)
Co2 C1 Co1 78.3(3)
C1 C2 C3 141.5(9)
C1 C2 Co2 71.4(6)
C3 C2 Co2 132.0(7)
C1 C2 Co1 72.0(6)
C3 C2 Co1 134.0(6)
Co2 C2 Co1 79.4(4)
O1 C3 C2 107.5(7)
O1 C4 C5 110.2(8)
C6 C5 C4 141.1(10)
C6 C5 Co4 71.1(6)
C4 C5 Co4 134.5(6)
C6 C5 Co3 69.7(6)
C4 C5 Co3 134.1(7)
Co4 C5 Co3 78.8(4)
C5 C6 C7 141.3(10)
C5 C6 Co3 71.1(6)
C7 C6 Co3 135.0(7)
C5 C6 Co4 69.8(6)
C7 C6 Co4 133.2(7)
Co3 C6 Co4 78.9(4)
O11 C11 Co1 177.5(9)
O12 C12 Co1 177.1(10)
O13 C13 Co1 177.0(10)
O21 C21 Co2 177.0(9)
O22 C22 Co2 177.4(11)
O23 C23 Co2 176.6(10)
O31 C31 Co3 176.7(12)
O32 C32 Co3 176.7(13)
O33 C33 Co3 177.8(10)
O41 C41 Co4 179.2(12)
O42 C42 Co4 176.9(10)
O43 C43 Co4 178.0(11)

loop_
_geom_bond_atom_site_label_1
_geom_bond_atom_site_label_2
_geom_bond_distance
Co1 C12 1.751(11)
Co1 C11 1.799(13)
Co1 C13 1.810(11)
Co1 C2 1.934(9)
Co1 C1 1.963(9)
Co1 Co2 2.4654(18)
Co2 C23 1.769(10)
Co2 C22 1.786(12)
Co2 C21 1.796(11)
Co2 C2 1.924(10)
Co2 C1 1.943(9)
Co3 C33 1.720(11)
Co3 C31 1.774(12)
Co3 C32 1.817(16)
Co3 C6 1.927(10)
Co3 C5 1.943(9)
Co3 Co4 2.4602(19)
Co4 C43 1.777(12)
Co4 C41 1.784(13)
Co4 C42 1.802(14)
Co4 C5 1.931(10)
Co4 C6 1.946(10)
O1 C4 1.424(11)
O1 C3 1.434(10)
O11 C11 1.143(12)
O12 C12 1.164(11)
O13 C13 1.147(11)
O22 C22 1.137(11)
O21 C21 1.140(11)
O23 C23 1.148(10)
O31 C31 1.158(12)
O32 C32 1.122(14)
O33 C33 1.195(11)
O41 C41 1.152(12)
O42 C42 1.159(13)
O43 C43 1.154(11)
C1 C2 1.284(13)
C1 C8 1.507(13)
C2 C3 1.534(14)
C4 C5 1.511(13)
C5 C6 1.297(13)
C6 C7 1.530(14)
